data_4113318
loop_
_publ_author_name
'Christopher A. Thomas'
'Kyukwan Zong'
'Khalil A. Abboud'
'Peter J. Steel'
'John R. Reynolds'

_publ_section_title
;
 Donor-Mediated Band Gap Reduction in a Homologous Series of Conjugated
 Polymers
;
_journal_name_full 'Journal of the American Chemical Society'
_journal_page_first 16440
_journal_page_last 16450
_journal_paper_doi 10.1021/ja048637w
_journal_volume 126
_journal_year 2004
_chemical_formula_sum 'C11 H7 N S2'
_chemical_formula_weight 217.30
_chemical_name_systematic
; 
 ? 
;
_space_group_IT_number 61
_symmetry_cell_setting orthorhombic
_symmetry_space_group_name_Hall '-P 2ac 2ab'
_symmetry_space_group_name_H-M 'P b c a'
_atom_sites_solution_hydrogens geom
_atom_sites_solution_primary direct
_atom_sites_solution_secondary difmap
_audit_creation_method SHELXL-97
_cell_angle_alpha 90.00
_cell_angle_beta 90.00
_cell_angle_gamma 90.00
_cell_formula_units_Z 16
_cell_length_a 9.2545(7)
_cell_length_b 18.090(2)
_cell_length_c 23.917(2)
_cell_measurement_reflns_used 37
_cell_measurement_temperature 173(2)
_cell_measurement_theta_max 28.0
_cell_measurement_theta_min 2.0
_cell_volume 4004.0(6)
_computing_cell_refinement 'Bruker SMART & SAINT (Siemens 1998)'
_computing_data_collection 'Bruker SMART (Siemens 1998)'
_computing_data_reduction 'Bruker SHELXTL (Siemens 1998)'
_computing_molecular_graphics 'Bruker SHELXTL'
_computing_publication_material 'Bruker SHELXTL'
_computing_structure_refinement 'Bruker SHELXTL'
_computing_structure_solution 'Bruker SHELXTL'
_diffrn_ambient_temperature 173(2)
_diffrn_measured_fraction_theta_full 0.920
_diffrn_measured_fraction_theta_max 0.920
_diffrn_measurement_device_type 'SMART CCD area detector'
_diffrn_measurement_method '\w scans'
_diffrn_radiation_monochromator graphite
_diffrn_radiation_source 'normal-focus sealed tube'
_diffrn_radiation_type MoK\a
_diffrn_radiation_wavelength 0.71073
_diffrn_reflns_av_R_equivalents 0.0545
_diffrn_reflns_av_sigmaI/netI 0.0620
_diffrn_reflns_limit_h_max 11
_diffrn_reflns_limit_h_min -7
_diffrn_reflns_limit_k_max 10
_diffrn_reflns_limit_k_min -23
_diffrn_reflns_limit_l_max 10
_diffrn_reflns_limit_l_min -30
_diffrn_reflns_number 11624
_diffrn_reflns_theta_full 27.49
_diffrn_reflns_theta_max 27.49
_diffrn_reflns_theta_min 1.70
_diffrn_standards_decay_% none
_diffrn_standards_number 0
_exptl_absorpt_coefficient_mu 0.485
_exptl_absorpt_correction_T_max 0.9869
_exptl_absorpt_correction_T_min 0.9571
_exptl_absorpt_correction_type integration
_exptl_absorpt_process_details 'based on measured indexed crystal faces, SHELXTL (Bruker 1998)'
_exptl_crystal_colour orange
_exptl_crystal_density_diffrn 1.442
_exptl_crystal_description Needles
_exptl_crystal_F_000 1792
_exptl_crystal_size_max 0.40
_exptl_crystal_size_mid 0.15
_exptl_crystal_size_min 0.04
_refine_diff_density_max 0.484
_refine_diff_density_min -0.354
_refine_diff_density_rms 0.062
_refine_ls_extinction_method none
_refine_ls_goodness_of_fit_ref 1.014
_refine_ls_hydrogen_treatment constr
_refine_ls_matrix_type full
_refine_ls_number_parameters 343
_refine_ls_number_reflns 4224
_refine_ls_number_restraints 68
_refine_ls_restrained_S_all 1.028
_refine_ls_R_factor_all 0.1026
_refine_ls_R_factor_gt 0.0560
_refine_ls_shift/su_max 0.001
_refine_ls_shift/su_mean 0.000
_refine_ls_structure_factor_coef Fsqd
_refine_ls_weighting_details 'calc w=1/[\s^2^(Fo^2^)+(0.0576P)^2^+3.3997P] where P=(Fo^2^+2Fc^2^)/3'
_refine_ls_weighting_scheme calc
_refine_ls_wR_factor_gt 0.1262
_refine_ls_wR_factor_ref 0.1531
_reflns_number_gt 2600
_reflns_number_total 4224
_reflns_threshold_expression I>2\s(I)
_cod_data_source_file ja048637wsi20040413_011707_1.cif
_cod_data_source_block bthc
_cod_original_cell_volume 4004.2(6)
_cod_database_code 4113318

loop_
_symmetry_equiv_pos_as_xyz
'x, y, z'
'-x+1/2, -y, z+1/2'
'-x, y+1/2, -z+1/2'
'x+1/2, -y+1/2, -z'
'-x, -y, -z'
'x-1/2, y, -z-1/2'
'x, -y-1/2, z-1/2'
'-x-1/2, y-1/2, z'

loop_
_atom_site_label
_atom_site_type_symbol
_atom_site_fract_x
_atom_site_fract_y
_atom_site_fract_z
_atom_site_U_iso_or_equiv
_atom_site_adp_type
_atom_site_occupancy
_atom_site_symmetry_multiplicity
_atom_site_calc_flag
_atom_site_refinement_flags
_atom_site_disorder_assembly
_atom_site_disorder_group
S1 S 0.4489(2) 0.13019(10) 0.70149(7) 0.0321(4) Uani 0.742(3) 1 d PD A 1
C2 C 0.4922(5) 0.1009(3) 0.7693(2) 0.0268(11) Uani 0.742(3) 1 d PD A 1
S2 S 0.83787(18) -0.09269(8) 0.80279(6) 0.0379(4) Uani 0.742(3) 1 d PD A 1
C3 C 0.4160(18) 0.1371(8) 0.8110(7) 0.129(6) Uiso 0.742(3) 1 d PD A 1
H3A H 0.4251 0.1292 0.8501 0.155 Uiso 0.742(3) 1 calc PR A 1
C4 C 0.318(2) 0.1903(9) 0.7832(6) 0.050(4) Uani 0.742(3) 1 d PD A 1
H4A H 0.2536 0.2211 0.8038 0.060 Uiso 0.742(3) 1 calc PR A 1
C5 C 0.3248(11) 0.1924(5) 0.7266(4) 0.031(3) Uani 0.742(3) 1 d PD A 1
H5A H 0.2684 0.2242 0.7038 0.037 Uiso 0.742(3) 1 calc PR A 1
C6 C 0.5978(4) 0.0432(2) 0.77902(17) 0.0243(9) Uani 0.742(3) 1 d PD A 1
C7 C 0.6672(4) 0.0046(2) 0.73855(17) 0.0266(9) Uani 0.742(3) 1 d PD A 1
H7A H 0.6432 0.0193 0.7016 0.032 Uiso 0.742(3) 1 calc PR A 1
C8 C 0.7701(5) -0.0542(3) 0.7416(2) 0.0270(11) Uani 0.742(3) 1 d PD A 1
C9 C 0.8353(9) -0.0918(4) 0.6945(3) 0.041(2) Uiso 0.742(3) 1 d PD A 1
H9A H 0.8168 -0.0807 0.6564 0.050 Uiso 0.742(3) 1 calc PR A 1
C10 C 0.9277(19) -0.1458(10) 0.7131(6) 0.053(5) Uani 0.742(3) 1 d PD A 1
H10A H 0.9765 -0.1782 0.6881 0.064 Uiso 0.742(3) 1 calc PR A 1
C11 C 0.9449(14) -0.1501(6) 0.7692(5) 0.046(3) Uani 0.742(3) 1 d PD A 1
H11A H 1.0111 -0.1825 0.7871 0.055 Uiso 0.742(3) 1 calc PR A 1
N1 N 0.6567(13) 0.0216(6) 0.8838(2) 0.045(2) Uani 0.742(3) 1 d PD A 1
C12 C 0.6269(7) 0.0297(4) 0.8372(2) 0.0327(14) Uani 0.742(3) 1 d PD A 1
S1A S 0.8101(7) -0.0800(3) 0.6917(2) 0.0484(19) Uiso 0.258(3) 1 d PD A 2
C2A C 0.7748(19) -0.0574(9) 0.7604(5) 0.026(5) Uiso 0.258(3) 1 d PD A 2
S2A S 0.4185(5) 0.1353(2) 0.81043(18) 0.0273(10) Uiso 0.258(3) 1 d PD A 2
C3A C 0.847(4) -0.1063(18) 0.7961(11) 0.129(6) Uiso 0.258(3) 1 d PD A 2
H3AA H 0.8427 -0.1049 0.8358 0.155 Uiso 0.258(3) 1 calc PR A 2
C4A C 0.930(4) -0.1605(16) 0.7629(12) 0.034(8) Uiso 0.258(3) 1 d PD A 2
H4AA H 0.9771 -0.2019 0.7793 0.041 Uiso 0.258(3) 1 calc PR A 2
C5A C 0.935(5) -0.146(2) 0.7074(12) 0.032(9) Uiso 0.258(3) 1 d PD A 2
H5AA H 0.9978 -0.1695 0.6813 0.038 Uiso 0.258(3) 1 calc PR A 2
C6A C 0.6698(15) -0.0010(7) 0.7760(6) 0.045(4) Uiso 0.258(3) 1 d PD A 2
C7A C 0.5930(16) 0.0422(7) 0.7421(7) 0.048(4) Uiso 0.258(3) 1 d PD A 2
H7AA H 0.6123 0.0323 0.7038 0.057 Uiso 0.258(3) 1 calc PR A 2
C8A C 0.4882(17) 0.1001(9) 0.7491(5) 0.025(4) Uiso 0.258(3) 1 d PD A 2
C9A C 0.425(3) 0.1428(14) 0.7040(9) 0.041(2) Uiso 0.258(3) 1 d PD A 2
H9AA H 0.4453 0.1359 0.6654 0.050 Uiso 0.258(3) 1 calc PR A 2
C10 C 0.331(5) 0.195(2) 0.7249(12) 0.080(18) Uiso 0.258(3) 1 d PD A 2
H10B H 0.2792 0.2271 0.7010 0.095 Uiso 0.258(3) 1 calc PR A 2
C11A C 0.317(5) 0.197(2) 0.7812(11) 0.021(7) Uiso 0.258(3) 1 d PD A 2
H11B H 0.2557 0.2306 0.8008 0.026 Uiso 0.258(3) 1 calc PR A 2
N1A N 0.635(4) 0.0069(17) 0.8832(7) 0.034(6) Uiso 0.258(3) 1 d PD A 2
C12A C 0.656(3) 0.0102(11) 0.8360(6) 0.035(6) Uiso 0.258(3) 1 d PD A 2
S21 S 0.0680(2) 0.02364(9) 0.92502(8) 0.0430(5) Uani 0.627(3) 1 d PD B 3
C22 C 0.1416(8) -0.0622(3) 0.9404(3) 0.0260(16) Uani 0.627(3) 1 d PD B 3
S22 S -0.1353(3) -0.28754(15) 0.9309(2) 0.0364(6) Uani 0.627(3) 1 d PD B 3
C23 C 0.2729(11) -0.0612(5) 0.9555(4) 0.043(3) Uiso 0.627(3) 1 d PD B 3
H23A H 0.3266 -0.1035 0.9666 0.052 Uiso 0.627(3) 1 calc PR B 3
C24 C 0.3336(11) 0.0180(5) 0.9535(4) 0.046(2) Uani 0.627(3) 1 d PD B 3
H24A H 0.4309 0.0308 0.9615 0.055 Uiso 0.627(3) 1 calc PR B 3
C25 C 0.2310(10) 0.0664(4) 0.9389(3) 0.0390(18) Uani 0.627(3) 1 d PD B 3
H25A H 0.2460 0.1182 0.9364 0.047 Uiso 0.627(3) 1 calc PR B 3
C26 C 0.0577(5) -0.1290(2) 0.93657(16) 0.0146(9) Uani 0.627(3) 1 d PD B 3
C27 C -0.0918(5) -0.1319(2) 0.93837(17) 0.0171(9) Uani 0.627(3) 1 d PD B 3
H27A H -0.1371 -0.0851 0.9427 0.021 Uiso 0.627(3) 1 calc PR B 3
C28 C -0.1889(7) -0.1918(3) 0.9349(3) 0.0238(14) Uani 0.627(3) 1 d PD B 3
C29 C -0.348(2) -0.1880(13) 0.9345(9) 0.187(9) Uiso 0.627(3) 1 d PD B 3
H29A H -0.4016 -0.1433 0.9366 0.224 Uiso 0.627(3) 1 calc PR B 3
C30 C -0.4062(13) -0.2532(6) 0.9311(5) 0.042(2) Uani 0.627(3) 1 d PD B 3
H30A H -0.5081 -0.2598 0.9304 0.051 Uiso 0.627(3) 1 calc PR B 3
C31 C -0.3124(15) -0.3126(8) 0.9285(10) 0.038(4) Uani 0.627(3) 1 d PD B 3
H31A H -0.3437 -0.3625 0.9257 0.046 Uiso 0.627(3) 1 calc PR B 3
N21 N 0.2179(11) -0.2443(5) 0.9222(5) 0.030(2) Uani 0.627(3) 1 d PD B 3
C32 C 0.1477(8) -0.1930(4) 0.9294(3) 0.0292(18) Uani 0.627(3) 1 d PD B 3
S21A S -0.3411(4) -0.18230(19) 0.93414(15) 0.0440(9) Uiso 0.373(3) 1 d PD B 4
C22A C -0.1623(12) -0.2123(6) 0.9328(6) 0.035(4) Uiso 0.373(3) 1 d PD B 4
S22A S 0.2991(5) -0.0528(2) 0.95772(18) 0.0430(13) Uiso 0.373(3) 1 d PD B 4
C23A C -0.153(3) -0.2812(11) 0.9324(15) 0.043(3) Uiso 0.373(3) 1 d PD B 4
H23B H -0.0639 -0.3069 0.9331 0.052 Uiso 0.373(3) 1 calc PR B 4
C24A C -0.299(3) -0.3204(14) 0.931(2) 0.053(10) Uiso 0.373(3) 1 d PD B 4
H24B H -0.3119 -0.3725 0.9304 0.063 Uiso 0.373(3) 1 calc PR B 4
C25A C -0.405(2) -0.2719(9) 0.9298(11) 0.036(5) Uiso 0.373(3) 1 d PD B 4
H25B H -0.5043 -0.2845 0.9270 0.043 Uiso 0.373(3) 1 calc PR B 4
C26A C -0.0324(14) -0.1676(8) 0.9346(7) 0.091(5) Uiso 0.373(3) 1 d PD B 4
C27A C -0.0109(17) -0.0993(8) 0.9378(7) 0.090(5) Uiso 0.373(3) 1 d PD B 4
H27B H -0.1002 -0.0738 0.9411 0.108 Uiso 0.373(3) 1 calc PR B 4
C28A C 0.1078(13) -0.0476(7) 0.9381(7) 0.032(4) Uiso 0.373(3) 1 d PD B 4
C29A C 0.072(3) 0.0298(15) 0.9273(15) 0.187(9) Uiso 0.373(3) 1 d PD B 4
H29B H -0.0227 0.0473 0.9200 0.224 Uiso 0.373(3) 1 calc PR B 4
C30A C 0.1814(16) 0.0700(9) 0.9286(6) 0.040(4) Uiso 0.373(3) 1 d PD B 4
H30B H 0.1773 0.1200 0.9166 0.047 Uiso 0.373(3) 1 calc PR B 4
C31A C 0.312(2) 0.0388(8) 0.9488(7) 0.030(4) Uiso 0.373(3) 1 d PD B 4
H31B H 0.3963 0.0667 0.9564 0.036 Uiso 0.373(3) 1 calc PR B 4
N21A N 0.205(3) -0.2472(15) 0.9214(15) 0.085(10) Uiso 0.373(3) 1 d PD B 4
C32A C 0.1130(13) -0.2056(7) 0.9282(7) 0.030(4) Uiso 0.373(3) 1 d PD B 4

loop_
_atom_site_aniso_label
_atom_site_aniso_U_11
_atom_site_aniso_U_22
_atom_site_aniso_U_33
_atom_site_aniso_U_23
_atom_site_aniso_U_13
_atom_site_aniso_U_12
S1 0.0289(9) 0.0329(8) 0.0345(6) 0.0025(6) -0.0025(5) 0.0035(6)
C2 0.024(3) 0.033(3) 0.023(3) -0.001(2) -0.002(2) -0.002(2)
S2 0.0350(7) 0.0412(7) 0.0375(7) 0.0096(5) -0.0028(5) 0.0040(6)
C4 0.037(4) 0.040(7) 0.072(7) -0.013(4) 0.002(3) -0.002(4)
C5 0.019(3) 0.021(3) 0.054(5) 0.003(2) -0.006(2) 0.0034(19)
C6 0.024(2) 0.026(2) 0.023(2) 0.0015(16) -0.0027(16) -0.0048(19)
C7 0.025(2) 0.029(2) 0.026(2) 0.0054(17) -0.0043(16) -0.004(2)
C8 0.024(3) 0.035(3) 0.022(3) 0.003(2) -0.004(2) -0.0042(19)
C10 0.034(5) 0.047(5) 0.079(8) -0.023(4) 0.016(4) -0.003(3)
C11 0.035(4) 0.029(4) 0.073(6) 0.004(4) -0.009(4) -0.001(4)
N1 0.043(5) 0.055(6) 0.035(3) -0.003(2) 0.000(2) -0.001(4)
C12 0.029(4) 0.037(3) 0.032(3) -0.002(2) 0.003(2) 0.006(3)
S21 0.0431(10) 0.0402(8) 0.0457(9) 0.0083(6) 0.0069(7) 0.0069(7)
C22 0.032(4) 0.022(3) 0.024(3) 0.003(2) 0.006(3) 0.014(3)
S22 0.0344(12) 0.0336(9) 0.0413(9) -0.0025(7) 0.0011(9) -0.0024(8)
C24 0.042(5) 0.048(5) 0.048(4) 0.003(4) 0.008(3) 0.001(5)
C25 0.052(6) 0.024(3) 0.041(4) 0.001(3) 0.004(4) -0.006(4)
C26 0.014(2) 0.0112(17) 0.019(2) -0.0014(16) 0.0006(16) 0.002(2)
C27 0.019(2) 0.0128(19) 0.020(2) 0.0003(17) 0.0014(16) 0.011(2)
C28 0.029(3) 0.019(3) 0.024(3) -0.001(2) 0.002(2) 0.011(3)
C30 0.040(5) 0.045(6) 0.042(4) -0.006(5) -0.002(3) -0.012(5)
C31 0.047(7) 0.036(5) 0.031(5) 0.001(4) -0.003(4) -0.015(4)
N21 0.024(3) 0.019(3) 0.045(4) -0.0072(19) 0.002(2) 0.009(2)
C32 0.020(3) 0.036(4) 0.031(3) 0.000(3) -0.004(3) -0.018(3)

loop_
_atom_type_symbol
_atom_type_description
_atom_type_scat_dispersion_real
_atom_type_scat_dispersion_imag
_atom_type_scat_source
C C 0.0033 0.0016 'International Tables Vol C Tables 4.2.6.8 and 6.1.1.4'
H H 0.0000 0.0000 'International Tables Vol C Tables 4.2.6.8 and 6.1.1.4'
N N 0.0061 0.0033 'International Tables Vol C Tables 4.2.6.8 and 6.1.1.4'
S S 0.1246 0.1234 'International Tables Vol C Tables 4.2.6.8 and 6.1.1.4'

loop_
_geom_angle_atom_site_label_1
_geom_angle_atom_site_label_2
_geom_angle_atom_site_label_3
_geom_angle
C5 S1 C2 91.6(3)
C3 C2 C6 124.6(8)
C3 C2 S1 114.0(8)
C6 C2 S1 121.4(4)
C11 S2 C8 93.3(4)
C2 C3 C4 107.2(12)
C5 C4 C3 115.8(11)
C4 C5 S1 111.4(7)
C7 C6 C12 121.1(4)
C7 C6 C2 125.2(4)
C12 C6 C2 113.8(5)
C6 C7 C8 131.5(4)
C7 C8 C9 126.0(6)
C7 C8 S2 125.5(4)
C9 C8 S2 108.5(4)
C10 C9 C8 110.1(8)
C11 C10 C9 115.7(9)
C10 C11 S2 112.2(7)
N1 C12 C6 176.2(8)
C5A S1A C2A 94.9(11)
C3A C2A C6A 127.2(15)
C3A C2A S1A 110.0(13)
C6A C2A S1A 122.4(10)
C11A S2A C8A 96.1(11)
C2A C3A C4A 110(2)
C5A C4A C3A 115(2)
C4A C5A S1A 109.1(18)
C7A C6A C12A 118.3(13)
C7A C6A C2A 127.6(13)
C12A C6A C2A 114.0(12)
C6A C7A C8A 135.8(14)
C7A C8A C9A 125.1(14)
C7A C8A S2A 128.4(11)
C9A C8A S2A 106.5(11)
C10 C9A C8A 110.4(18)
C11A C10 C9A 117(2)
C10 C11A S2A 110.2(19)
N1A C12A C6A 168(3)
C25 S21 C22 91.0(4)
C23 C22 C26 123.2(7)
C23 C22 S21 115.1(6)
C26 C22 S21 121.7(5)
C31 S22 C28 89.6(6)
C22 C23 C24 110.7(8)
C25 C24 C23 111.0(9)
C24 C25 S21 112.2(6)
C27 C26 C32 123.5(5)
C27 C26 C22 124.7(5)
C32 C26 C22 111.8(5)
C26 C27 C28 131.7(4)
C27 C28 C29 127.0(10)
C27 C28 S22 124.4(5)
C29 C28 S22 108.6(10)
C30 C29 C28 111.8(17)
C29 C30 C31 116.6(14)
C30 C31 S22 113.4(9)
N21 C32 C26 178.0(9)
C25A S21A C22A 91.8(9)
C23A C22A C26A 120.2(15)
C23A C22A S21A 112.0(13)
C26A C22A S21A 127.8(9)
C31A S22A C28A 89.0(8)
C22A C23A C24A 113.9(18)
C25A C24A C23A 110(2)
C24A C25A S21A 111.8(16)
C27A C26A C22A 133.1(14)
C27A C26A C32A 108.2(13)
C22A C26A C32A 118.6(11)
C26A C27A C28A 139.5(16)
C27A C28A C29A 116.7(15)
C27A C28A S22A 134.6(10)
C29A C28A S22A 108.1(13)
C30A C29A C28A 112(2)
C29A C30A C31A 117.8(19)
C30A C31A S22A 112.3(13)
N21A C32A C26A 166(2)

loop_
_geom_bond_atom_site_label_1
_geom_bond_atom_site_label_2
_geom_bond_distance
S1 C5 1.716(7)
S1 C2 1.752(6)
C2 C3 1.386(15)
C2 C6 1.450(6)
S2 C11 1.644(11)
S2 C8 1.738(6)
C3 C4 1.483(17)
C4 C5 1.356(12)
C6 C7 1.355(5)
C6 C12 1.439(6)
C7 C8 1.430(6)
C8 C9 1.446(9)
C9 C10 1.373(12)
C10 C11 1.354(14)
N1 C12 1.157(7)
S1A C5A 1.71(2)
S1A C2A 1.725(13)
C2A C3A 1.40(2)
C2A C6A 1.457(15)
S2A C11A 1.62(2)
S2A C8A 1.725(13)
C3A C4A 1.48(3)
C4A C5A 1.35(2)
C6A C7A 1.331(14)
C6A C12A 1.454(15)
C7A C8A 1.438(15)
C8A C9A 1.451(18)
C9A C10 1.37(2)
C10 C11A 1.36(2)
N1A C12A 1.149(16)
S21 C25 1.727(9)
S21 C22 1.736(7)
C22 C23 1.268(12)
C22 C26 1.438(7)
S22 C31 1.702(12)
S22 C28 1.805(7)
C23 C24 1.540(13)
C24 C25 1.337(14)
C26 C27 1.385(6)
C26 C32 1.437(7)
C27 C28 1.409(7)
C28 C29 1.47(2)
C29 C30 1.30(2)
C30 C31 1.382(16)
N21 C32 1.145(7)
S21A C25A 1.728(15)
S21A C22A 1.742(12)
C22A C23A 1.248(18)
C22A C26A 1.450(14)
S22A C31A 1.675(14)
S22A C28A 1.834(13)
C23A C24A 1.52(2)
C24A C25A 1.31(2)
C26A C27A 1.253(13)
C26A C32A 1.519(14)
C27A C28A 1.443(15)
C28A C29A 1.46(2)
C29A C30A 1.25(3)
C30A C31A 1.415(18)
N21A C32A 1.148(14)

loop_
_geom_torsion_atom_site_label_1
_geom_torsion_atom_site_label_2
_geom_torsion_atom_site_label_3
_geom_torsion_atom_site_label_4
_geom_torsion
C5 S1 C2 C3 -0.3(9)
C5 S1 C2 C6 179.0(6)
C6 C2 C3 C4 -178.6(11)
S1 C2 C3 C4 0.6(15)
C2 C3 C4 C5 -1(2)
C3 C4 C5 S1 1(2)
C2 S1 C5 C4 -0.2(13)
C3 C2 C6 C7 176.1(9)
S1 C2 C6 C7 -3.0(7)
C3 C2 C6 C12 -4.8(10)
S1 C2 C6 C12 176.0(4)
C12 C6 C7 C8 2.6(8)
C2 C6 C7 C8 -178.4(5)
C6 C7 C8 C9 179.1(5)
C6 C7 C8 S2 -0.9(8)
C11 S2 C8 C7 -178.3(6)
C11 S2 C8 C9 1.7(6)
C7 C8 C9 C10 -179.3(11)
S2 C8 C9 C10 0.7(12)
C8 C9 C10 C11 -4(2)
C9 C10 C11 S2 5(2)
C8 S2 C11 C10 -3.7(13)
C7 C6 C12 N1 84(14)
C2 C6 C12 N1 -95(14)
C5A S1A C2A C3A -7(3)
C5A S1A C2A C6A -179(2)
C6A C2A C3A C4A 173(2)
S1A C2A C3A C4A 1(4)
C2A C3A C4A C5A 8(5)
C3A C4A C5A S1A -13(5)
C2A S1A C5A C4A 11(4)
C3A C2A C6A C7A -175(3)
S1A C2A C6A C7A -3(3)
C3A C2A C6A C12A 9(3)
S1A C2A C6A C12A -179.7(15)
C12A C6A C7A C8A -3(3)
C2A C6A C7A C8A -179.1(18)
C6A C7A C8A C9A 176(2)
C6A C7A C8A S2A -1(3)
C11A S2A C8A C7A 178(3)
C11A S2A C8A C9A 1(3)
C7A C8A C9A C10 -179(3)
S2A C8A C9A C10 -1(4)
C8A C9A C10 C11A 1(6)
C9A C10 C11A S2A 0(7)
C8A S2A C11A C10 0(4)
C7A C6A C12A N1A 114(13)
C2A C6A C12A N1A -70(14)
C25 S21 C22 C23 1.1(7)
C25 S21 C22 C26 -179.3(5)
C26 C22 C23 C24 178.0(6)
S21 C22 C23 C24 -2.4(10)
C22 C23 C24 C25 2.9(11)
C23 C24 C25 S21 -2.1(10)
C22 S21 C25 C24 0.8(7)
C23 C22 C26 C27 157.9(7)
S21 C22 C26 C27 -21.6(8)
C23 C22 C26 C32 -23.2(9)
S21 C22 C26 C32 157.3(5)
C32 C26 C27 C28 0.9(8)
C22 C26 C27 C28 179.6(5)
C26 C27 C28 C29 -176.7(11)
C26 C27 C28 S22 4.1(8)
C31 S22 C28 C27 179.9(10)
C31 S22 C28 C29 0.6(13)
C27 C28 C29 C30 -179.8(10)
S22 C28 C29 C30 -0.5(17)
C28 C29 C30 C31 0(2)
C29 C30 C31 S22 0(2)
C28 S22 C31 C30 -0.6(17)
C27 C26 C32 N21 68(25)
C22 C26 C32 N21 -111(25)
C25A S21A C22A C23A -3(2)
C25A S21A C22A C26A 179.4(16)
C26A C22A C23A C24A 180(3)
S21A C22A C23A C24A 2(4)
C22A C23A C24A C25A 0(5)
C23A C24A C25A S21A -3(5)
C22A S21A C25A C24A 4(3)
C23A C22A C26A C27A -176(3)
S21A C22A C26A C27A 1(3)
C23A C22A C26A C32A 8(3)
S21A C22A C26A C32A -175.1(12)
C22A C26A C27A C28A -177.3(18)
C32A C26A C27A C28A -1(3)
C26A C27A C28A C29A 163(3)
C26A C27A C28A S22A -26(4)
C31A S22A C28A C27A -172.6(18)
C31A S22A C28A C29A -1.2(19)
C27A C28A C29A C30A 180(2)
S22A C28A C29A C30A 6(3)
C28A C29A C30A C31A -10(4)
C29A C30A C31A S22A 9(3)
C28A S22A C31A C30A -3.8(15)
C27A C26A C32A N21A -172(9)
C22A C26A C32A N21A 5(10)
